data_4343135
loop_
_publ_author_name
'Murphy, Denissa T.'
'Schmid, Siegbert'
'Hester, James R.'
'Blanchard, Peter E. R.'
'Miiller, Wojciech'

_publ_section_title
;
 Coordination Site Disorder in Spinel-Type LiMnTiO4.
;
_journal_issue 10
_journal_name_full 'Inorganic chemistry'
_journal_page_first 4636
_journal_page_last 4643
_journal_paper_doi 10.1021/ic502747p
_journal_volume 54
_journal_year 2015
_chemical_formula_sum 'Li Mn O4 Ti'
_chemical_formula_weight 173.8
_chemical_name_common Lithium_manganese_titanate_slowcooled_900C
_chemical_name_systematic ' Lithium_manganese_titanate'
_space_group_IT_number 212
_symmetry_cell_setting cubic
_symmetry_Int_Tables_number 212
_symmetry_space_group_name_Hall 'P 4acd 2ab 3'
_symmetry_space_group_name_H-M 'P 43 3 2'
_cell_angle_alpha 90
_cell_angle_beta 90
_cell_angle_gamma 90
_cell_formula_units_Z 8
_cell_length_a 8.4096
_cell_length_b 8.4096
_cell_length_c 8.4096
_cell_measurement_temperature 30
_cell_volume 594.738
_diffrn_ambient_temperature 30
_diffrn_measurement_device_type powder_diffraction
_diffrn_radiation_probe x-ray
_diffrn_radiation_type synchrotron_X-ray
_diffrn_radiation_wavelength 0.82657
_exptl_absorpt_coefficient_mu 10.083
_exptl_crystal_density_diffrn 3.8798
_exptl_crystal_F_000 656
_pd_char_colour black
_pd_instr_location ' ?'
_pd_meas_2theta_range_max 82.007
_pd_meas_2theta_range_min 2.185
_pd_meas_number_of_points 21239
_pd_proc_2theta_range_max 82.007
_pd_proc_2theta_range_min 2.185
_pd_proc_ls_background_function 'Manual background'
_pd_proc_ls_pref_orient_corr none
_pd_proc_ls_profile_function Pseudo-Voigt
_pd_proc_ls_prof_R_factor 0.0522
_pd_proc_ls_prof_wR_expected 0.0114
_pd_proc_ls_prof_wR_factor 0.0880
_refine_ls_goodness_of_fit_all 7.69
_refine_ls_number_constraints 3
_refine_ls_number_parameters 21
_refine_ls_number_restraints 0
_refine_ls_R_factor_all 0.0905
_refine_ls_R_factor_gt 0.0905
_refine_ls_shift/su_max 0.0000
_refine_ls_shift/su_mean 0.0000
_refine_ls_weighting_scheme sigma
_refine_ls_wR_factor_all 0.1330
_refine_ls_wR_factor_gt 0.1330
_cod_data_source_file ic502747p_si_001.cif
_cod_data_source_block I
_cod_depositor_comments
;
The following automatic conversions were performed:

'_diffrn_radiation_probe' value 'X-ray' changed to 'x-ray' according
to
/usr/data/users/saulius/crontab/automatic-downloads/current/ACS/lib/dictionaries/cif_core.dic
dictionary named 'cif_core.dic' version 2.4.2 from 2011-04-26.

Automatic conversion script
Id: cif_fix_values 3271 2015-04-21 07:52:19Z andrius 
;
_cod_original_cell_volume 594.7399
_cod_original_sg_symbol_Hall 'P 4bdn;2ab;3'
_cod_original_formula_sum 'Li1 Mn1 O4 Ti1'
_cod_database_code 4343135

loop_
_symmetry_equiv_pos_site_id
_symmetry_equiv_pos_as_xyz
1 x,y,z
2 -x+1/2,-y,z+1/2
3 -x,y+1/2,-z+1/2
4 x+1/2,-y+1/2,-z
5 z,x,y
6 z+1/2,-x+1/2,-y
7 -z+1/2,-x,y+1/2
8 -z,x+1/2,-y+1/2
9 y,z,x
10 -y,z+1/2,-x+1/2
11 y+1/2,-z+1/2,-x
12 -y+1/2,-z,x+1/2
13 y+1/4,x+3/4,-z+3/4
14 -y+1/4,-x+1/4,-z+1/4
15 y+3/4,-x+3/4,z+1/4
16 -y+3/4,x+1/4,z+3/4
17 x+1/4,z+3/4,-y+3/4
18 -x+3/4,z+1/4,y+3/4
19 -x+1/4,-z+1/4,-y+1/4
20 x+3/4,-z+3/4,y+1/4
21 z+1/4,y+3/4,-x+3/4
22 z+3/4,-y+3/4,x+1/4
23 -z+3/4,y+1/4,x+3/4
24 -z+1/4,-y+1/4,-x+1/4

loop_
_atom_site_label
_atom_site_type_symbol
_atom_site_fract_x
_atom_site_fract_y
_atom_site_fract_z
_atom_site_adp_type
_atom_site_U_iso_or_equiv
_atom_site_symmetry_multiplicity
_atom_site_occupancy
_atom_site_calc_flag
Li21 Li 0.012909 0.012909 0.012909 Uiso 0.038 8 0.6294 d
Mn21 Mn -0.01(4) -0.01(4) -0.01(4) Uiso 0.066(15) 8 0.1059 d
Ti21 Ti 0.012934 0.012934 0.012934 Uiso 0.03(8) 8 0.263 d
Li22 Li 0.625 0.625 0.625 Uiso 0.038 4 0.14 d
Mn22 Mn 0.625 0.625 0.625 Uiso 0.015(18) 4 0.87 d
Li23 Li 0.125 0.371516 0.878484 Uiso 0.038 12 0.2004 d
Mn23 Mn 0.125 0.56(4) 0.69(4) Uiso 0.00(8) 12 0.3078 d
Ti23 Ti 0.125 0.25(3) 1.00(3) Uiso 0.038 12 0.4908 d
O24 O 0.34(6) 0.34(6) 0.34(6) Uiso 0.038 8 1 d
O25 O 0.18(6) -0.02(4) 0.38(9) Uiso 0.038 24 1 d

loop_
_atom_type_symbol
_atom_type_scat_dispersion_real
_atom_type_scat_dispersion_imag
_atom_type_scat_source
Li 0.0001 0.0001 'International Tables Vol C tables 4.2.6.8 and 6.1.1.1'
Mn 0.3616 0.9684 'International Tables Vol C tables 4.2.6.8 and 6.1.1.1'
O 0.0160 0.0088 'International Tables Vol C tables 4.2.6.8 and 6.1.1.1'
Ti 0.3254 0.5998 'International Tables Vol C tables 4.2.6.8 and 6.1.1.1'

loop_
_geom_angle_atom_site_label_1
_geom_angle_atom_site_label_2
_geom_angle_atom_site_label_3
_geom_angle_site_symmetry_1
_geom_angle_site_symmetry_3
_geom_angle
Li21 Ti23 Li21 1_556 14_556 94(11)
Li21 Ti23 Mn21 1_556 1_556 4(7)
Li21 Ti23 Mn21 1_556 14_556 98(13)
Li21 Ti23 Ti21 1_556 1_556 0.0(5)
Li21 Ti23 Ti21 1_556 14_556 94(11)
Li21 Ti23 Li22 1_556 2_565 89(4)
Li21 Ti23 Li22 1_556 3_646 89(9)
Li21 Ti23 Mn22 1_556 2_565 89(4)
Li21 Ti23 Mn22 1_556 3_646 89(9)
Li21 Ti23 Li23 1_556 . 133(14)
Li21 Ti23 Ti23 1_556 5_456 54(7)
Li21 Ti23 Ti23 1_556 9_546 54(9)
Li21 Ti23 O25 1_556 6_456 80(14)
Li21 Ti23 O25 1_556 23_555 110(14)
Li21 Ti23 Mn21 14_556 1_556 98(13)
Li21 Ti23 Mn21 14_556 14_556 4(7)
Li21 Ti23 Ti21 14_556 1_556 94(11)
Li21 Ti23 Ti21 14_556 14_556 0.0(5)
Li21 Ti23 Li22 14_556 2_565 89(9)
Li21 Ti23 Li22 14_556 3_646 89(4)
Li21 Ti23 Mn22 14_556 2_565 89(9)
Li21 Ti23 Mn22 14_556 3_646 89(4)
Li21 Ti23 Li23 14_556 . 133(14)
Li21 Ti23 Ti23 14_556 5_456 54(9)
Li21 Ti23 Ti23 14_556 9_546 54(7)
Li21 Ti23 O25 14_556 6_456 110(14)
Li21 Ti23 O25 14_556 23_555 80(14)
Mn21 Ti23 Mn21 1_556 14_556 103(15)
Mn21 Ti23 Ti21 1_556 1_556 4(7)
Mn21 Ti23 Ti21 1_556 14_556 98(13)
Mn21 Ti23 Li22 1_556 2_565 90(8)
Mn21 Ti23 Li22 1_556 3_646 90(11)
Mn21 Ti23 Mn22 1_556 2_565 90(8)
Mn21 Ti23 Mn22 1_556 3_646 90(11)
Mn21 Ti23 Li23 1_556 . 129(16)
Mn21 Ti23 Ti23 1_556 5_456 57(10)
Mn21 Ti23 Ti23 1_556 9_546 57(11)
Mn21 Ti23 O25 1_556 6_456 78(15)
Mn21 Ti23 O25 1_556 23_555 111(16)
Mn21 Ti23 Ti21 14_556 1_556 98(13)
Mn21 Ti23 Ti21 14_556 14_556 4(7)
Mn21 Ti23 Li22 14_556 2_565 90(11)
Mn21 Ti23 Li22 14_556 3_646 90(8)
Mn21 Ti23 Mn22 14_556 2_565 90(11)
Mn21 Ti23 Mn22 14_556 3_646 90(8)
Mn21 Ti23 Li23 14_556 . 129(16)
Mn21 Ti23 Ti23 14_556 5_456 57(11)
Mn21 Ti23 Ti23 14_556 9_546 57(10)
Mn21 Ti23 O25 14_556 6_456 111(16)
Mn21 Ti23 O25 14_556 23_555 78(15)
Ti21 Ti23 Ti21 1_556 14_556 94(11)
Ti21 Ti23 Li22 1_556 2_565 89(4)
Ti21 Ti23 Li22 1_556 3_646 89(9)
Ti21 Ti23 Mn22 1_556 2_565 89(4)
Ti21 Ti23 Mn22 1_556 3_646 89(9)
Ti21 Ti23 Li23 1_556 . 133(14)
Ti21 Ti23 Ti23 1_556 5_456 54(7)
Ti21 Ti23 Ti23 1_556 9_546 54(9)
Ti21 Ti23 O25 1_556 6_456 80(14)
Ti21 Ti23 O25 1_556 23_555 110(14)
Ti21 Ti23 Li22 14_556 2_565 89(9)
Ti21 Ti23 Li22 14_556 3_646 89(4)
Ti21 Ti23 Mn22 14_556 2_565 89(9)
Ti21 Ti23 Mn22 14_556 3_646 89(4)
Ti21 Ti23 Li23 14_556 . 133(14)
Ti21 Ti23 Ti23 14_556 5_456 54(9)
Ti21 Ti23 Ti23 14_556 9_546 54(7)
Ti21 Ti23 O25 14_556 6_456 110(14)
Ti21 Ti23 O25 14_556 23_555 80(14)
Li22 Ti23 Li22 2_565 3_646 179(13)
Li22 Ti23 Mn22 2_565 2_565 0.0(5)
Li22 Ti23 Mn22 2_565 3_646 179(13)
Li22 Ti23 Li23 2_565 . 91(9)
Li22 Ti23 Ti23 2_565 5_456 59(6)
Li22 Ti23 Ti23 2_565 9_546 119(11)
Li22 Ti23 O25 2_565 6_456 23(10)
Li22 Ti23 O25 2_565 23_555 158(16)
Li22 Ti23 Mn22 3_646 2_565 179(13)
Li22 Ti23 Mn22 3_646 3_646 0.0(5)
Li22 Ti23 Li23 3_646 . 91(9)
Li22 Ti23 Ti23 3_646 5_456 119(11)
Li22 Ti23 Ti23 3_646 9_546 59(6)
Li22 Ti23 O25 3_646 6_456 158(16)
Li22 Ti23 O25 3_646 23_555 23(10)
Mn22 Ti23 Mn22 2_565 3_646 179(13)
Mn22 Ti23 Li23 2_565 . 91(9)
Mn22 Ti23 Ti23 2_565 5_456 59(6)
Mn22 Ti23 Ti23 2_565 9_546 119(11)
Mn22 Ti23 O25 2_565 6_456 23(10)
Mn22 Ti23 O25 2_565 23_555 158(16)
Mn22 Ti23 Li23 3_646 . 91(9)
Mn22 Ti23 Ti23 3_646 5_456 119(11)
Mn22 Ti23 Ti23 3_646 9_546 59(6)
Mn22 Ti23 O25 3_646 6_456 158(16)
Mn22 Ti23 O25 3_646 23_555 23(10)
Li23 Ti23 Ti23 . 5_456 150(11)
Li23 Ti23 Ti23 . 9_546 150(11)
Li23 Ti23 O25 . 6_456 83(13)
Li23 Ti23 O25 . 23_555 83(13)
Ti23 Ti23 Ti23 5_456 9_546 60(9)
Ti23 Ti23 O25 5_456 6_456 69(12)
Ti23 Ti23 O25 5_456 23_555 125(16)
Ti23 Ti23 O25 9_546 6_456 125(16)
Ti23 Ti23 O25 9_546 23_555 69(12)
O25 Ti23 O25 6_456 23_555 170(20)

loop_
_geom_bond_atom_site_label_1
_geom_bond_atom_site_label_2
_geom_bond_site_symmetry_2
_geom_bond_distance
Ti23 Li21 1_556 2.2(3)
Ti23 Li21 14_556 2.2(3)
Ti23 Mn21 1_556 2.4(4)
Ti23 Mn21 14_556 2.4(4)
Ti23 Ti21 1_556 2.2(3)
Ti23 Ti21 14_556 2.2(3)
Ti23 Li22 2_565 2.58(16)
Ti23 Li22 3_646 2.58(16)
Ti23 Mn22 2_565 2.58(16)
Ti23 Mn22 3_646 2.58(16)
Ti23 Li23 . 1.4(3)
Ti23 Ti23 5_456 2.6(4)
Ti23 Ti23 9_546 2.6(4)
Ti23 O25 6_456 2.2(7)
Ti23 O25 23_555 2.2(7)
